data_7222190
loop_
_publ_author_name
'Jousseaume, C.'
'Kahn-Harari, A.'
'Vivien, D.'
'Derouet, J.'
'Villain, F.'
'Ribot, F.'

_publ_section_title
;
 Structural and spectroscopic characterisation of Cr : Li2 Mg Si O4
 (gamma0)
;
_journal_name_full 'Journal of Materials Chemistry'
_journal_page_first 1525
_journal_page_last 1529
_journal_volume 12
_journal_year 2002
_chemical_formula_sum 'Li2 Mg O4 Si'
_chemical_name_systematic 'Li2 (Mg Si O4)'
_space_group_IT_number 14
_symmetry_space_group_name_Hall '-P 2yn'
_symmetry_space_group_name_H-M 'P 1 21/n 1'
_cell_angle_alpha 90
_cell_angle_beta 90.47
_cell_angle_gamma 90
_cell_formula_units_Z 4
_cell_length_a 6.3
_cell_length_b 10.692
_cell_length_c 4.995
_cell_volume 336.450
_citation_journal_id_ASTM JMACEP
_cod_data_source_file Jousseaume_JMACEP_2002_1151.cif
_cod_data_source_block Li2Mg1O4Si1
_cod_original_cell_volume 336.4499
_cod_original_sg_symbol_Hall '-P 2ybc (x-z,y,z)'
_cod_original_formula_sum 'Li2 Mg1 O4 Si1'
_cod_database_code 7222190

loop_
_symmetry_equiv_pos_as_xyz
x,y,z
-x+1/2,y+1/2,-z+1/2
-x,-y,-z
x-1/2,-y-1/2,z-1/2

loop_
_atom_site_label
_atom_site_type_symbol
_atom_site_fract_x
_atom_site_fract_y
_atom_site_fract_z
_atom_site_occupancy
_atom_site_U_iso_or_equiv
Si1 Si+4 0.2483 0.4131 0.3134 1 0.0
O1 O-2 0.2459 0.4087 0.6429 1 0.0
O3 O-2 0.0334 0.3411 0.2034 1 0.0
O2 O-2 0.2515 0.5578 0.2113 1 0.0
Li1 Li+1 -0.005 0.1595 0.3072 1 0.0
O4 O-2 0.4599 0.3397 0.2077 1 0.0
Mg1 Mg+2 0.4967 0.1645 0.3075 1 0.0
Li2 Li+1 0.237 0.074 0.7155 1 0.0
